data_2105842
loop_
_publ_author_name
'Kapustin, Eugene A.'
'Minkov, Vasily S.'
'Boldyreva, Elena V.'

_publ_section_title
;
 Effect of pressure on methylated glycine derivatives: relative roles of
 hydrogen bonds and steric repulsion of methyl groups
;
_journal_issue 3
_journal_name_full 'Acta Crystallographica Section B'
_journal_page_first 517
_journal_page_last 532
_journal_paper_doi 10.1107/S205252061401035X
_journal_volume 70
_journal_year 2014
_chemical_formula_moiety 'C3 H7 N O2'
_chemical_formula_sum 'C3 H7 N O2'
_chemical_formula_weight 89.10
_chemical_name_common N-methylglycine
_chemical_name_systematic
;
 2-(Methylamino)acetic acid
;
_space_group_IT_number 19
_symmetry_cell_setting orthorhombic
_symmetry_space_group_name_Hall 'P 2ac 2ab'
_symmetry_space_group_name_H-M 'P 21 21 21'
_atom_sites_solution_hydrogens geom
_atom_sites_solution_primary direct
_atom_sites_solution_secondary difmap
_audit_creation_method SHELXL-97
_cell_angle_alpha 90.00
_cell_angle_beta 90.00
_cell_angle_gamma 90.00
_cell_formula_units_Z 4
_cell_length_a 6.80762(14)
_cell_length_b 7.91478(15)
_cell_length_c 8.58490(17)
_cell_measurement_reflns_used 11337
_cell_measurement_temperature 293(2)
_cell_measurement_theta_max 30.50
_cell_measurement_theta_min 3.50
_cell_volume 462.561(16)
_computing_structure_refinement 'SHELXL-97 (Sheldrick, 1997)'
_computing_structure_solution 'SHELXS-97 (Sheldrick, 1990)'
_diffrn_ambient_temperature 293(2)
_diffrn_measured_fraction_theta_full 0.999
_diffrn_measured_fraction_theta_max 0.999
_diffrn_radiation_monochromator graphite
_diffrn_radiation_source 'fine-focus sealed tube'
_diffrn_radiation_type MoK\a
_diffrn_radiation_wavelength 0.71073
_diffrn_reflns_av_R_equivalents 0.0346
_diffrn_reflns_av_sigmaI/netI 0.0173
_diffrn_reflns_limit_h_max 9
_diffrn_reflns_limit_h_min -9
_diffrn_reflns_limit_k_max 11
_diffrn_reflns_limit_k_min -11
_diffrn_reflns_limit_l_max 12
_diffrn_reflns_limit_l_min -12
_diffrn_reflns_number 11337
_diffrn_reflns_theta_full 30.50
_diffrn_reflns_theta_max 30.50
_diffrn_reflns_theta_min 3.50
_exptl_absorpt_coefficient_mu 0.107
_exptl_absorpt_correction_T_max 0.9918
_exptl_absorpt_correction_T_min 0.9431
_exptl_absorpt_correction_type multi-scan
_exptl_absorpt_process_details 'CrysAlis RED; Oxford Diffraction, 2008'
_exptl_crystal_colour colourless
_exptl_crystal_density_diffrn 1.279
_exptl_crystal_density_method 'not measured'
_exptl_crystal_description prism
_exptl_crystal_F_000 192
_exptl_crystal_size_max 0.2
_exptl_crystal_size_mid 0.2
_exptl_crystal_size_min 0.1
_refine_diff_density_max 0.141
_refine_diff_density_min -0.213
_refine_ls_abs_structure_details 'Flack H D (1983), Acta Cryst. A39, 876-881'
_refine_ls_abs_structure_Flack -0.2(13)
_refine_ls_extinction_method none
_refine_ls_goodness_of_fit_ref 1.071
_refine_ls_hydrogen_treatment mixed
_refine_ls_matrix_type full
_refine_ls_number_parameters 76
_refine_ls_number_reflns 1412
_refine_ls_number_restraints 0
_refine_ls_restrained_S_all 1.071
_refine_ls_R_factor_all 0.0388
_refine_ls_R_factor_gt 0.0356
_refine_ls_shift/su_max 0.000
_refine_ls_shift/su_mean 0.000
_refine_ls_structure_factor_coef Fsqd
_refine_ls_weighting_details 'calc w=1/[\s^2^(Fo^2^)+(0.0610P)^2^+0.0094P] where P=(Fo^2^+2Fc^2^)/3'
_refine_ls_weighting_scheme calc
_refine_ls_wR_factor_gt 0.0921
_refine_ls_wR_factor_ref 0.0953
_reflns_number_gt 1308
_reflns_number_total 1412
_reflns_threshold_expression >2sigma(I)
_cod_data_source_file xk5018sup1.cif
_cod_data_source_block Sarcosine-1atm
_cod_database_code 2105842
_cod_database_fobs_code 2105842

loop_
_symmetry_equiv_pos_as_xyz
'x, y, z'
'-x+1/2, -y, z+1/2'
'x+1/2, -y+1/2, -z'
'-x, y+1/2, -z+1/2'

loop_
_atom_site_type_symbol
_atom_site_label
_atom_site_fract_x
_atom_site_fract_y
_atom_site_fract_z
_atom_site_U_iso_or_equiv
_atom_site_adp_type
_atom_site_calc_flag
_atom_site_occupancy
_atom_site_symmetry_multiplicity
O O1 0.71439(13) 0.31989(10) 0.82901(10) 0.0407(2) Uani d 1 1
N N1 0.48884(13) 0.56261(11) 0.51919(10) 0.02923(19) Uani d 1 1
H H1N 0.590(2) 0.6021(19) 0.4639(17) 0.035 Uiso d 1 1
H H2N 0.447(2) 0.6385(19) 0.5842(17) 0.029 Uiso d 1 1
O O2 0.72863(17) 0.59259(11) 0.76428(12) 0.0525(3) Uani d 1 1
C C1 0.67306(15) 0.44560(13) 0.74393(12) 0.0314(2) Uani d 1 1
C C2 0.54434(17) 0.40688(12) 0.60350(12) 0.0316(2) Uani d 1 1
H H2 0.425(2) 0.353(2) 0.6348(19) 0.038 Uiso d 1 1
H H1 0.603(2) 0.337(2) 0.5299(18) 0.038 Uiso d 1 1
C C3 0.3295(2) 0.53501(17) 0.40488(18) 0.0474(3) Uani d 1 1
H H3 0.368(3) 0.443(3) 0.329(3) 0.071 Uiso d 1 1
H H4 0.306(3) 0.646(3) 0.351(3) 0.071 Uiso d 1 1
H H5 0.208(3) 0.504(3) 0.465(2) 0.071 Uiso d 1 1

loop_
_atom_site_aniso_label
_atom_site_aniso_U_11
_atom_site_aniso_U_22
_atom_site_aniso_U_33
_atom_site_aniso_U_12
_atom_site_aniso_U_13
_atom_site_aniso_U_23
O1 0.0493(5) 0.0354(4) 0.0376(4) -0.0053(3) -0.0088(3) 0.0118(3)
N1 0.0360(4) 0.0247(3) 0.0270(4) 0.0012(3) -0.0022(3) -0.0006(3)
O2 0.0737(7) 0.0302(4) 0.0535(5) -0.0031(4) -0.0268(5) 0.0013(4)
C2 0.0359(5) 0.0299(4) 0.0284(4) 0.0014(4) -0.0012(4) 0.0011(3)
C1 0.0422(5) 0.0250(4) 0.0275(4) -0.0007(4) -0.0021(4) 0.0017(3)
C3 0.0545(7) 0.0388(6) 0.0489(6) 0.0008(5) -0.0222(6) -0.0014(5)

loop_
_atom_type_symbol
_atom_type_description
_atom_type_scat_dispersion_real
_atom_type_scat_dispersion_imag
_atom_type_scat_source
C C 0.0033 0.0016 'International Tables Vol C Tables 4.2.6.8 and 6.1.1.4'
H H 0.0000 0.0000 'International Tables Vol C Tables 4.2.6.8 and 6.1.1.4'
O O 0.0106 0.0060 'International Tables Vol C Tables 4.2.6.8 and 6.1.1.4'
N N 0.0061 0.0033 'International Tables Vol C Tables 4.2.6.8 and 6.1.1.4'

loop_
_geom_angle_atom_site_label_1
_geom_angle_atom_site_label_2
_geom_angle_atom_site_label_3
_geom_angle
C1 N1 C3 112.90(9)
O2 C2 O1 126.18(10)
O2 C2 C1 118.55(9)
O1 C2 C1 115.27(9)
N1 C1 C2 111.54(8)

loop_
_geom_bond_atom_site_label_1
_geom_bond_atom_site_label_2
_geom_bond_distance
O1 C2 1.2660(13)
N1 C1 1.4785(13)
N1 C3 1.4792(15)
O2 C2 1.2358(14)
C2 C1 1.5215(14)

loop_
_geom_hbond_atom_site_label_D
_geom_hbond_atom_site_label_H
_geom_hbond_atom_site_label_A
_geom_hbond_site_symmetry_A
_geom_hbond_distance_DH
_geom_hbond_distance_HA
_geom_hbond_distance_DA
_geom_hbond_angle_DHA
N1 H1A O1 2_664 0.895(15) 1.867(16) 2.7590(13) 173.7(13)
N1 H1B O1 4_656 0.868(15) 1.956(15) 2.7855(12) 159.6(13)

loop_
_geom_torsion_atom_site_label_1
_geom_torsion_atom_site_label_2
_geom_torsion_atom_site_label_3
_geom_torsion_atom_site_label_4
_geom_torsion
C3 N1 C1 C2 -167.02(10)
O2 C2 C1 N1 -5.79(15)
O1 C2 C1 N1 174.84(9)
